data_2106876
loop_
_publ_author_name
'Leung, P.C.'
'Coppens, C.'

_publ_section_title
;
 Experimental charge density study of dicobalt octacarbonyl and comparison
 with theory
;
_journal_name_full 'Acta Crystallographica B (39,1983-)'
_journal_page_first 535
_journal_page_last 542
_journal_volume 39
_journal_year 1983
_chemical_formula_sum 'C8 Co2 O8'
_chemical_name_systematic '((C O)2 (Co (C O)3)2)'
_space_group_IT_number 11
_symmetry_space_group_name_Hall '-P 2yb'
_symmetry_space_group_name_H-M 'P 1 21/m 1'
_cell_angle_alpha 90
_cell_angle_beta 90.53
_cell_angle_gamma 90
_cell_formula_units_Z 4
_cell_length_a 6.482
_cell_length_b 15.298
_cell_length_c 11.087
_cell_volume 1099.358
_citation_journal_id_ASTM ASBSDK
_cod_data_source_file Leung_ASBSDK_1983_299.cif
_cod_data_source_block C8Co2O8
_cod_database_code 2106876

loop_
_symmetry_equiv_pos_as_xyz
x,y,z
-x,y+1/2,-z
-x,-y,-z
x,-y-1/2,z

loop_
_atom_site_label
_atom_site_type_symbol
_atom_site_fract_x
_atom_site_fract_y
_atom_site_fract_z
_atom_site_occupancy
_atom_site_U_iso_or_equiv
C6 C+2 -0.3792 0.1016 -0.1954 1 0.0
O1 O-2 0.1189 0.101 0.2073 1 0.0
O9 O-2 -0.159 0.25 0.4131 1 0.0
C2 C+2 -0.3247 0.1331 0.0679 1 0.0
C9 C+2 0.0193 0.25 0.4315 1 0.0
C1 C+2 0.168 0.1274 0.2993 1 0.0
O6 O-2 -0.4591 0.059 -0.2657 1 0.0
O3 O-2 0.6489 0.0786 0.4439 1 0.0
O4 O-2 0.1512 0.0735 -0.0713 1 0.0
C5 C+2 0.1106 0.1029 0.5597 1 0.0
C4 C+2 0.0032 0.1128 -0.0739 1 0.0
C3 C+2 0.4974 0.1153 0.4427 1 0.0
O7 O-2 0.4685 0.25 0.6472 1 0.0
C8 C+2 -0.1245 0.25 -0.1942 1 0.0
Co1 Co 0.2437 0.1678 0.448 1 0.0
C7 C+2 0.3659 0.25 0.5602 1 0.0
O2 O-2 -0.3753 0.1125 0.1607 1 0.0
Co2 Co -0.2467 0.1679 -0.0834 1 0.0
O5 O-2 0.029 0.0612 0.629 1 0.0
O8 O-2 -0.0234 0.25 -0.2807 1 0.0
O10 O-2 -0.6524 0.25 -0.0615 1 0.0
C10 C+2 -0.475 0.25 -0.0744 1 0.0
